data_1543006
loop_
_publ_author_name
'Chang, Meng-Yang'
'Cheng, Yu-Chieh'

_publ_section_title
;
 Synthesis of 1-Aryltetralins and 1-Arylnaphthalenes via (4 + 2)
 Annulation of \b-Ketosulfones with Styryl Bromides.
;
_journal_issue 7
_journal_name_full 'Organic letters'
_journal_page_first 1682
_journal_page_last 1685
_journal_paper_doi 10.1021/acs.orglett.6b00603
_journal_volume 18
_journal_year 2016
_chemical_formula_sum 'C34 H24 Br2 F2'
_chemical_formula_weight 630.35
_space_group_crystal_system orthorhombic
_space_group_IT_number 61
_space_group_name_Hall '-P 2ac 2ab'
_space_group_name_H-M_alt 'P b c a'
_symmetry_space_group_name_Hall '-P 2ac 2ab'
_symmetry_space_group_name_H-M 'P b c a'
_atom_sites_solution_hydrogens geom
_audit_creation_method SHELXL-2014/6
_cell_angle_alpha 90
_cell_angle_beta 90
_cell_angle_gamma 90
_cell_formula_units_Z 8
_cell_length_a 8.290(3)
_cell_length_b 16.342(6)
_cell_length_c 39.875(12)
_cell_measurement_reflns_used 4084
_cell_measurement_temperature 296(2)
_cell_measurement_theta_max 21.2637
_cell_measurement_theta_min 2.4926
_cell_volume 5402(3)
_computing_cell_refinement 'SAINT V8.34A (Bruker AXS Inc., 2013)'
_computing_data_collection 'APEX2 (Bruker AXS, 2010)'
_computing_data_reduction 'SAINT V8.34A (Bruker AXS Inc., 2013)'
_computing_molecular_graphics 'SHELXTL (Sheldrick, 2008)'
_computing_publication_material SHELXTL
_computing_structure_refinement 'SHELXL-2014/6 (Sheldrick, 2014)'
_diffrn_ambient_temperature 296(2)
_diffrn_detector_area_resol_mean 8.3333
_diffrn_measured_fraction_theta_full 0.999
_diffrn_measured_fraction_theta_max 0.991
_diffrn_measurement_device_type 'Bruker APEX-II CCD'
_diffrn_measurement_method '\f and \w scans'
_diffrn_radiation_type MoK\a
_diffrn_radiation_wavelength 0.71073
_diffrn_reflns_av_R_equivalents 0.1024
_diffrn_reflns_av_unetI/netI 0.0662
_diffrn_reflns_Laue_measured_fraction_full 0.999
_diffrn_reflns_Laue_measured_fraction_max 0.991
_diffrn_reflns_limit_h_max 10
_diffrn_reflns_limit_h_min -10
_diffrn_reflns_limit_k_max 20
_diffrn_reflns_limit_k_min -20
_diffrn_reflns_limit_l_max 49
_diffrn_reflns_limit_l_min -29
_diffrn_reflns_number 44694
_diffrn_reflns_point_group_measured_fraction_full 0.999
_diffrn_reflns_point_group_measured_fraction_max 0.991
_diffrn_reflns_theta_full 25.242
_diffrn_reflns_theta_max 26.522
_diffrn_reflns_theta_min 2.043
_exptl_absorpt_coefficient_mu 3.037
_exptl_absorpt_correction_T_max 0.9485
_exptl_absorpt_correction_T_min 0.7789
_exptl_absorpt_correction_type multi-scan
_exptl_absorpt_process_details 'SADABS V2014/4 (Bruker AXS Inc.)'
_exptl_crystal_colour Colorless
_exptl_crystal_density_diffrn 1.550
_exptl_crystal_density_meas ?
_exptl_crystal_density_method 'not measured'
_exptl_crystal_description Lump
_exptl_crystal_F_000 2528
_exptl_crystal_size_max 0.15
_exptl_crystal_size_mid 0.15
_exptl_crystal_size_min 0.12
_refine_diff_density_max 0.323
_refine_diff_density_min -0.433
_refine_diff_density_rms 0.065
_refine_ls_extinction_method none
_refine_ls_goodness_of_fit_ref 1.012
_refine_ls_hydrogen_treatment constr
_refine_ls_matrix_type full
_refine_ls_number_parameters 343
_refine_ls_number_reflns 5568
_refine_ls_number_restraints 0
_refine_ls_restrained_S_all 1.012
_refine_ls_R_factor_all 0.0961
_refine_ls_R_factor_gt 0.0461
_refine_ls_shift/su_max 0.001
_refine_ls_shift/su_mean 0.000
_refine_ls_structure_factor_coef Fsqd
_refine_ls_weighting_details 'w=1/[\s^2^(Fo^2^)+(0.0282P)^2^+4.3786P] where P=(Fo^2^+2Fc^2^)/3'
_refine_ls_weighting_scheme calc
_refine_ls_wR_factor_gt 0.0869
_refine_ls_wR_factor_ref 0.1015
_reflns_Friedel_coverage 0.000
_reflns_number_gt 3406
_reflns_number_total 5568
_reflns_threshold_expression 'I > 2\s(I)'
_cod_data_source_file ol6b00603_si_007.cif
_cod_data_source_block mo_151142_0m_a
_cod_depositor_comments
;
The following automatic conversions were performed:

'_exptl_crystal_density_meas' value 'not measured' was changed to '?'
- the value is perceived as not measured.

Automatic conversion script
Id: cif_fix_values 4268 2015-11-12 08:31:59Z antanas 
;
_cod_database_code 1543006
_shelx_space_group_comment
;
The symmetry employed for this shelxl refinement is uniquely defined
by the following loop, which should always be used as a source of
symmetry information in preference to the above space-group names.
They are only intended as comments.
;
_shelxl_version_number 2014/6

loop_
_space_group_symop_operation_xyz
'x, y, z'
'-x+1/2, -y, z+1/2'
'-x, y+1/2, -z+1/2'
'x+1/2, -y+1/2, -z'
'-x, -y, -z'
'x-1/2, y, -z-1/2'
'x, -y-1/2, z-1/2'
'-x-1/2, y-1/2, z'

loop_
_atom_site_label
_atom_site_type_symbol
_atom_site_fract_x
_atom_site_fract_y
_atom_site_fract_z
_atom_site_U_iso_or_equiv
_atom_site_adp_type
_atom_site_occupancy
_atom_site_site_symmetry_order
_atom_site_calc_flag
_atom_site_refinement_flags_posn
_atom_site_refinement_flags_adp
Br1 Br 0.17596(5) 0.11966(2) 0.80047(2) 0.05161(13) Uani 1 1 d . .
Br2 Br 0.49788(6) 0.39620(3) 0.39002(2) 0.07405(18) Uani 1 1 d . .
C1 C 0.3228(5) 0.1747(2) 0.76902(10) 0.0490(10) Uani 1 1 d . .
H1A H 0.3986 0.2075 0.7818 0.059 Uiso 1 1 calc R U
H1B H 0.3841 0.1335 0.7570 0.059 Uiso 1 1 calc R U
C2 C 0.2402(4) 0.2288(2) 0.74391(9) 0.0379(9) Uani 1 1 d . .
C3 C 0.1697(4) 0.3046(2) 0.75344(8) 0.0353(8) Uani 1 1 d . .
C4 C 0.1630(5) 0.3309(2) 0.78722(9) 0.0438(9) Uani 1 1 d . .
H4 H 0.2103 0.2985 0.8037 0.053 Uiso 1 1 calc R U
C5 C 0.0895(5) 0.4019(2) 0.79643(9) 0.0488(10) Uani 1 1 d . .
H5 H 0.0889 0.4189 0.8187 0.059 Uiso 1 1 calc R U
C6 C 0.0157(5) 0.4484(2) 0.77173(9) 0.0419(9) Uani 1 1 d . .
C7 C 0.0211(4) 0.4286(2) 0.73868(8) 0.0370(9) Uani 1 1 d . .
H7 H -0.0271 0.4624 0.7228 0.044 Uiso 1 1 calc R U
C8 C 0.1001(4) 0.3566(2) 0.72854(8) 0.0333(8) Uani 1 1 d . .
C9 C 0.1084(4) 0.3321(2) 0.69403(8) 0.0340(8) Uani 1 1 d . .
C10 C 0.1736(4) 0.2576(2) 0.68641(9) 0.0398(9) Uani 1 1 d . .
H10 H 0.1755 0.2407 0.6642 0.048 Uiso 1 1 calc R U
C11 C 0.2377(5) 0.2059(2) 0.71105(9) 0.0414(9) Uani 1 1 d . .
H11 H 0.2793 0.1552 0.7049 0.050 Uiso 1 1 calc R U
C12 C 0.0499(4) 0.3856(2) 0.66653(8) 0.0361(8) Uani 1 1 d . .
C13 C 0.1067(5) 0.4652(2) 0.66285(9) 0.0426(9) Uani 1 1 d . .
H13 H 0.1790 0.4864 0.6784 0.051 Uiso 1 1 calc R U
C14 C 0.0565(5) 0.5130(3) 0.63630(10) 0.0541(11) Uani 1 1 d . .
H14 H 0.0962 0.5660 0.6342 0.065 Uiso 1 1 calc R U
C15 C -0.0499(6) 0.4842(3) 0.61313(10) 0.0628(13) Uani 1 1 d . .
H15 H -0.0828 0.5171 0.5954 0.075 Uiso 1 1 calc R U
C16 C -0.1085(6) 0.4050(3) 0.61634(10) 0.0623(12) Uani 1 1 d . .
H16 H -0.1821 0.3848 0.6008 0.075 Uiso 1 1 calc R U
C17 C -0.0577(5) 0.3563(2) 0.64259(9) 0.0468(10) Uani 1 1 d . .
H17 H -0.0960 0.3030 0.6443 0.056 Uiso 1 1 calc R U
C18 C 0.6319(6) 0.3173(3) 0.41431(9) 0.0591(12) Uani 1 1 d . .
H18A H 0.6108 0.2629 0.4056 0.071 Uiso 1 1 calc R U
H18B H 0.7446 0.3297 0.4102 0.071 Uiso 1 1 calc R U
C19 C 0.6022(5) 0.3176(2) 0.45151(9) 0.0424(9) Uani 1 1 d . .
C20 C 0.5256(5) 0.2529(2) 0.46598(10) 0.0519(11) Uani 1 1 d . .
H20 H 0.4881 0.2105 0.4525 0.062 Uiso 1 1 calc R U
C21 C 0.5022(5) 0.2489(3) 0.50078(9) 0.0507(10) Uani 1 1 d . .
H21 H 0.4505 0.2034 0.5098 0.061 Uiso 1 1 calc R U
C22 C 0.5529(4) 0.3094(2) 0.52165(9) 0.0389(9) Uani 1 1 d . .
C23 C 0.6300(4) 0.3794(2) 0.50750(8) 0.0386(9) Uani 1 1 d . .
C24 C 0.6872(5) 0.4446(2) 0.52749(9) 0.0460(10) Uani 1 1 d . .
H24 H 0.6694 0.4444 0.5505 0.055 Uiso 1 1 calc R U
C25 C 0.7674(6) 0.5071(2) 0.51317(11) 0.0544(11) Uani 1 1 d . .
C26 C 0.7988(5) 0.5115(3) 0.47903(11) 0.0571(11) Uani 1 1 d . .
H26 H 0.8555 0.5555 0.4700 0.068 Uiso 1 1 calc R U
C27 C 0.7448(5) 0.4502(2) 0.45927(10) 0.0477(10) Uani 1 1 d . .
H27 H 0.7651 0.4524 0.4363 0.057 Uiso 1 1 calc R U
C28 C 0.6583(4) 0.3827(2) 0.47235(8) 0.0388(8) Uani 1 1 d . .
C29 C 0.5318(4) 0.2998(2) 0.55863(8) 0.0387(9) Uani 1 1 d . .
C30 C 0.6077(5) 0.2364(2) 0.57503(9) 0.0433(9) Uani 1 1 d . .
H30 H 0.6716 0.2004 0.5628 0.052 Uiso 1 1 calc R U
C31 C 0.5911(5) 0.2251(2) 0.60933(9) 0.0485(10) Uani 1 1 d . .
H31 H 0.6429 0.1817 0.6199 0.058 Uiso 1 1 calc R U
C32 C 0.4984(5) 0.2781(3) 0.62753(9) 0.0516(11) Uani 1 1 d . .
H32 H 0.4865 0.2706 0.6505 0.062 Uiso 1 1 calc R U
C33 C 0.4224(6) 0.3425(3) 0.61183(10) 0.0608(12) Uani 1 1 d . .
H33 H 0.3597 0.3787 0.6243 0.073 Uiso 1 1 calc R U
C34 C 0.4392(5) 0.3536(3) 0.57766(10) 0.0551(11) Uani 1 1 d . .
H34 H 0.3880 0.3974 0.5673 0.066 Uiso 1 1 calc R U
F1 F -0.0650(3) 0.51703(13) 0.78138(6) 0.0611(7) Uani 1 1 d . .
F2 F 0.8208(4) 0.56918(15) 0.53295(6) 0.0837(9) Uani 1 1 d . .

loop_
_atom_site_aniso_label
_atom_site_aniso_U_11
_atom_site_aniso_U_22
_atom_site_aniso_U_33
_atom_site_aniso_U_23
_atom_site_aniso_U_13
_atom_site_aniso_U_12
Br1 0.0569(3) 0.0467(2) 0.0513(2) 0.0085(2) 0.0001(2) -0.0046(2)
Br2 0.0762(4) 0.0944(4) 0.0515(3) 0.0146(3) -0.0151(2) -0.0035(3)
C1 0.034(2) 0.053(2) 0.059(2) 0.016(2) 0.003(2) 0.002(2)
C2 0.025(2) 0.043(2) 0.046(2) 0.0100(18) -0.0038(17) -0.0015(17)
C3 0.029(2) 0.0384(19) 0.0382(19) 0.0024(16) -0.0024(16) -0.0087(18)
C4 0.048(3) 0.045(2) 0.039(2) 0.0063(17) -0.0095(19) -0.011(2)
C5 0.067(3) 0.045(2) 0.035(2) -0.0012(18) 0.004(2) -0.013(2)
C6 0.051(3) 0.033(2) 0.042(2) -0.0031(17) 0.0091(19) -0.0046(19)
C7 0.039(2) 0.038(2) 0.0337(19) 0.0068(16) 0.0026(16) -0.0012(18)
C8 0.0272(19) 0.034(2) 0.039(2) 0.0027(16) 0.0023(16) -0.0073(16)
C9 0.0282(19) 0.040(2) 0.034(2) 0.0025(16) 0.0022(15) -0.0050(17)
C10 0.035(2) 0.048(2) 0.0364(19) -0.0022(17) 0.0064(17) 0.001(2)
C11 0.037(2) 0.042(2) 0.046(2) 0.0007(18) 0.0063(18) 0.0017(18)
C12 0.0302(19) 0.047(2) 0.0313(18) 0.0002(17) 0.0062(15) 0.0004(18)
C13 0.041(2) 0.052(2) 0.035(2) 0.0042(18) 0.0033(17) -0.001(2)
C14 0.061(3) 0.056(3) 0.045(2) 0.012(2) 0.007(2) 0.001(2)
C15 0.070(3) 0.079(3) 0.039(2) 0.020(2) -0.005(2) 0.010(3)
C16 0.062(3) 0.086(4) 0.039(2) 0.004(2) -0.012(2) 0.000(3)
C17 0.051(2) 0.053(2) 0.036(2) 0.0011(18) -0.0014(18) -0.001(2)
C18 0.070(3) 0.065(3) 0.043(2) -0.002(2) 0.004(2) -0.003(2)
C19 0.044(2) 0.052(2) 0.0309(19) -0.0023(18) 0.0007(17) 0.002(2)
C20 0.058(3) 0.052(2) 0.046(2) -0.010(2) -0.006(2) -0.005(2)
C21 0.060(3) 0.049(2) 0.043(2) 0.0025(18) 0.002(2) -0.013(2)
C22 0.038(2) 0.042(2) 0.036(2) 0.0016(17) -0.0006(17) 0.0005(18)
C23 0.038(2) 0.039(2) 0.0382(19) 0.0016(18) -0.0029(16) 0.0042(18)
C24 0.057(3) 0.042(2) 0.038(2) 0.0023(18) -0.005(2) 0.002(2)
C25 0.063(3) 0.043(2) 0.057(3) -0.003(2) -0.012(2) -0.007(2)
C26 0.057(3) 0.052(3) 0.062(3) 0.017(2) -0.007(2) -0.014(2)
C27 0.047(2) 0.052(3) 0.044(2) 0.004(2) 0.0007(19) 0.002(2)
C28 0.035(2) 0.045(2) 0.0357(19) 0.0039(18) -0.0024(16) 0.001(2)
C29 0.038(2) 0.041(2) 0.037(2) 0.0021(17) 0.0000(17) -0.0007(18)
C30 0.049(2) 0.035(2) 0.046(2) -0.0023(18) 0.0065(19) -0.0019(19)
C31 0.051(3) 0.048(2) 0.047(2) 0.006(2) -0.002(2) -0.004(2)
C32 0.054(3) 0.065(3) 0.036(2) 0.001(2) 0.004(2) -0.012(2)
C33 0.060(3) 0.073(3) 0.050(3) -0.008(2) 0.016(2) 0.011(3)
C34 0.054(3) 0.057(3) 0.054(3) 0.002(2) 0.003(2) 0.019(2)
F1 0.0795(18) 0.0445(13) 0.0592(14) -0.0061(11) 0.0209(13) 0.0030(13)
F2 0.120(2) 0.0563(15) 0.0751(17) -0.0072(14) -0.0172(17) -0.0335(17)

loop_
_atom_type_symbol
_atom_type_description
_atom_type_scat_dispersion_real
_atom_type_scat_dispersion_imag
_atom_type_scat_source
C C 0.0033 0.0016 'International Tables Vol C Tables 4.2.6.8 and 6.1.1.4'
H H 0.0000 0.0000 'International Tables Vol C Tables 4.2.6.8 and 6.1.1.4'
F F 0.0171 0.0103 'International Tables Vol C Tables 4.2.6.8 and 6.1.1.4'
Br Br -0.2901 2.4595 'International Tables Vol C Tables 4.2.6.8 and 6.1.1.4'

loop_
_geom_angle_atom_site_label_1
_geom_angle_atom_site_label_2
_geom_angle_atom_site_label_3
_geom_angle
C2 C1 Br1 114.4(3)
C2 C1 H1A 108.7
Br1 C1 H1A 108.7
C2 C1 H1B 108.7
Br1 C1 H1B 108.7
H1A C1 H1B 107.6
C11 C2 C3 119.4(3)
C11 C2 C1 119.1(3)
C3 C2 C1 121.5(3)
C4 C3 C2 122.4(3)
C4 C3 C8 117.8(3)
C2 C3 C8 119.9(3)
C5 C4 C3 122.2(3)
C5 C4 H4 118.9
C3 C4 H4 118.9
C4 C5 C6 118.2(3)
C4 C5 H5 120.9
C6 C5 H5 120.9
C7 C6 F1 119.2(3)
C7 C6 C5 123.0(4)
F1 C6 C5 117.9(3)
C6 C7 C8 119.6(3)
C6 C7 H7 120.2
C8 C7 H7 120.2
C7 C8 C3 119.0(3)
C7 C8 C9 122.1(3)
C3 C8 C9 118.8(3)
C10 C9 C8 118.7(3)
C10 C9 C12 119.3(3)
C8 C9 C12 121.9(3)
C9 C10 C11 122.1(3)
C9 C10 H10 118.9
C11 C10 H10 118.9
C2 C11 C10 121.0(4)
C2 C11 H11 119.5
C10 C11 H11 119.5
C13 C12 C17 117.8(3)
C13 C12 C9 121.2(3)
C17 C12 C9 120.9(3)
C14 C13 C12 120.5(4)
C14 C13 H13 119.7
C12 C13 H13 119.7
C15 C14 C13 121.4(4)
C15 C14 H14 119.3
C13 C14 H14 119.3
C14 C15 C16 119.1(4)
C14 C15 H15 120.4
C16 C15 H15 120.4
C17 C16 C15 120.0(4)
C17 C16 H16 120.0
C15 C16 H16 120.0
C16 C17 C12 121.2(4)
C16 C17 H17 119.4
C12 C17 H17 119.4
C19 C18 Br2 113.1(3)
C19 C18 H18A 109.0
Br2 C18 H18A 109.0
C19 C18 H18B 109.0
Br2 C18 H18B 109.0
H18A C18 H18B 107.8
C20 C19 C28 119.0(3)
C20 C19 C18 119.5(4)
C28 C19 C18 121.5(3)
C19 C20 C21 121.3(4)
C19 C20 H20 119.3
C21 C20 H20 119.3
C22 C21 C20 121.9(4)
C22 C21 H21 119.0
C20 C21 H21 119.0
C21 C22 C23 118.7(3)
C21 C22 C29 119.5(3)
C23 C22 C29 121.8(3)
C24 C23 C28 118.2(3)
C24 C23 C22 122.1(3)
C28 C23 C22 119.6(3)
C25 C24 C23 119.9(3)
C25 C24 H24 120.0
C23 C24 H24 120.0
C24 C25 F2 118.8(4)
C24 C25 C26 123.3(4)
F2 C25 C26 118.0(4)
C27 C26 C25 118.1(4)
C27 C26 H26 121.0
C25 C26 H26 121.0
C26 C27 C28 122.1(4)
C26 C27 H27 119.0
C28 C27 H27 119.0
C27 C28 C23 118.5(3)
C27 C28 C19 122.1(3)
C23 C28 C19 119.4(3)
C30 C29 C34 117.9(3)
C30 C29 C22 119.6(3)
C34 C29 C22 122.5(3)
C29 C30 C31 121.5(4)
C29 C30 H30 119.2
C31 C30 H30 119.2
C32 C31 C30 119.7(4)
C32 C31 H31 120.2
C30 C31 H31 120.2
C31 C32 C33 120.0(4)
C31 C32 H32 120.0
C33 C32 H32 120.0
C32 C33 C34 120.1(4)
C32 C33 H33 119.9
C34 C33 H33 119.9
C33 C34 C29 120.7(4)
C33 C34 H34 119.6
C29 C34 H34 119.6

loop_
_geom_bond_atom_site_label_1
_geom_bond_atom_site_label_2
_geom_bond_distance
Br1 C1 1.966(4)
Br2 C18 1.959(4)
C1 C2 1.501(5)
C1 H1A 0.9700
C1 H1B 0.9700
C2 C11 1.363(5)
C2 C3 1.421(5)
C3 C4 1.414(5)
C3 C8 1.429(5)
C4 C5 1.362(5)
C4 H4 0.9300
C5 C6 1.386(5)
C5 H5 0.9300
C6 C7 1.358(5)
C6 F1 1.362(4)
C7 C8 1.405(5)
C7 H7 0.9300
C8 C9 1.434(4)
C9 C10 1.367(5)
C9 C12 1.484(5)
C10 C11 1.400(5)
C10 H10 0.9300
C11 H11 0.9300
C12 C13 1.391(5)
C12 C17 1.392(5)
C13 C14 1.380(5)
C13 H13 0.9300
C14 C15 1.361(6)
C14 H14 0.9300
C15 C16 1.388(6)
C15 H15 0.9300
C16 C17 1.381(5)
C16 H16 0.9300
C17 H17 0.9300
C18 C19 1.504(5)
C18 H18A 0.9700
C18 H18B 0.9700
C19 C20 1.361(5)
C19 C28 1.429(5)
C20 C21 1.402(5)
C20 H20 0.9300
C21 C22 1.360(5)
C21 H21 0.9300
C22 C23 1.427(5)
C22 C29 1.493(5)
C23 C24 1.413(5)
C23 C28 1.422(5)
C24 C25 1.346(5)
C24 H24 0.9300
C25 F2 1.359(4)
C25 C26 1.388(6)
C26 C27 1.352(5)
C26 H26 0.9300
C27 C28 1.415(5)
C27 H27 0.9300
C29 C30 1.378(5)
C29 C34 1.391(5)
C30 C31 1.387(5)
C30 H30 0.9300
C31 C32 1.366(5)
C31 H31 0.9300
C32 C33 1.378(6)
C32 H32 0.9300
C33 C34 1.382(5)
C33 H33 0.9300
C34 H34 0.9300
